data_2205052
loop_
_publ_author_name
'Ma, Haiyan'
'Melillo, Gianluca'
'Oliva, Leone'
'Spaniol, Thomas P.'
'Okuda, Jun'

_publ_section_title
;
 A dimeric alkyl complex supported by an <i>O,S,S,O</i>-tetradentate
 diphenolate ligand
;
_journal_issue 2
_journal_name_full 'Acta Crystallographica Section E'
_journal_page_first m221
_journal_page_last m222
_journal_paper_doi 10.1107/S1600536804033793
_journal_volume 61
_journal_year 2005
_chemical_formula_iupac '[Al2 (C H3)2 (C24 H32 O2 S2)]4'
_chemical_formula_moiety 'C50 H70 Al2 O4 S4'
_chemical_formula_sum 'C50 H70 Al2 O4 S4'
_chemical_formula_weight 917.33
_chemical_name_systematic
;
bis[\m-6,6'-di-tert-butyl-4,4'-dimethyl-2,2-
(ethylenedithio)diphenolato]bis[methylaluminium(I)]
;
_space_group_IT_number 56
_symmetry_cell_setting orthorhombic
_symmetry_space_group_name_Hall '-P 2ab 2ac'
_symmetry_space_group_name_H-M 'P c c n'
_atom_sites_solution_hydrogens geom
_atom_sites_solution_primary direct
_atom_sites_solution_secondary difmap
_cell_angle_alpha 90.00
_cell_angle_beta 90.00
_cell_angle_gamma 90.00
_cell_formula_units_Z 4
_cell_length_a 10.7048(17)
_cell_length_b 16.380(3)
_cell_length_c 28.722(5)
_cell_measurement_reflns_used 8096
_cell_measurement_temperature 110(2)
_cell_measurement_theta_max 28.32
_cell_measurement_theta_min 1.89
_cell_volume 5036.2(15)
_computing_cell_refinement 'SMART (2001)'
_computing_data_collection 'SMART (2001)'
_computing_data_reduction 'SAINT-Plus (1999)'
_computing_molecular_graphics 'ORTEP-3 for Windows (Farrugia, 1997)'
_computing_structure_refinement 'SHELXL97 (Sheldrick, 1997)'
_computing_structure_solution 'SHELXS86 (Sheldrick, 1986)'
_diffrn_ambient_temperature 110(2)
_diffrn_measured_fraction_theta_full 0.999
_diffrn_measured_fraction_theta_max 0.999
_diffrn_measurement_device_type 'Bruker SMART AXS diffractometer with CCD area detector'
_diffrn_measurement_method \w-scans
_diffrn_radiation_monochromator graphite
_diffrn_radiation_source 'fine-focus sealed tube'
_diffrn_radiation_type MoK\a
_diffrn_radiation_wavelength 0.71073
_diffrn_reflns_av_R_equivalents 0.0333
_diffrn_reflns_av_sigmaI/netI 0.0196
_diffrn_reflns_limit_h_max 14
_diffrn_reflns_limit_h_min -14
_diffrn_reflns_limit_k_max 21
_diffrn_reflns_limit_k_min -21
_diffrn_reflns_limit_l_max 37
_diffrn_reflns_limit_l_min -38
_diffrn_reflns_number 50262
_diffrn_reflns_theta_full 28.32
_diffrn_reflns_theta_max 28.32
_diffrn_reflns_theta_min 1.89
_diffrn_standards_decay_% 0
_diffrn_standards_interval_count 0
_diffrn_standards_interval_time 0
_diffrn_standards_number 0
_exptl_absorpt_coefficient_mu 0.265
_exptl_absorpt_correction_T_max 0.9248
_exptl_absorpt_correction_T_min 0.8573
_exptl_absorpt_correction_type multi-scan
_exptl_absorpt_process_details '(SADABS; Sheldrick, 1996)'
_exptl_crystal_colour colourless
_exptl_crystal_density_diffrn 1.210
_exptl_crystal_density_method 'not measured'
_exptl_crystal_description irregular
_exptl_crystal_F_000 1968
_exptl_crystal_size_max 0.60
_exptl_crystal_size_mid 0.56
_exptl_crystal_size_min 0.30
_refine_diff_density_max 0.504
_refine_diff_density_min -0.241
_refine_ls_extinction_method none
_refine_ls_goodness_of_fit_ref 1.067
_refine_ls_hydrogen_treatment noref
_refine_ls_matrix_type full
_refine_ls_number_parameters 280
_refine_ls_number_reflns 6270
_refine_ls_number_restraints 0
_refine_ls_restrained_S_all 1.067
_refine_ls_R_factor_all 0.0464
_refine_ls_R_factor_gt 0.0410
_refine_ls_shift/su_max 0.001
_refine_ls_shift/su_mean 0.000
_refine_ls_structure_factor_coef Fsqd
_refine_ls_weighting_details 'calc w = 1/[\s^2^(Fo^2^)+(0.0611P)^2^+2.2698P] where P = (Fo^2^+2Fc^2^)/3'
_refine_ls_weighting_scheme calc
_refine_ls_wR_factor_gt 0.1057
_refine_ls_wR_factor_ref 0.1094
_reflns_number_gt 5520
_reflns_number_total 6270
_reflns_threshold_expression I>2sigma(I)
_cod_data_source_file dn6188.cif
_cod_data_source_block I
_cod_original_cell_volume 5036.2(14)
_cod_database_code 2205052
_cod_database_fobs_code 2205052

loop_
_symmetry_equiv_pos_as_xyz
'x, y, z'
'-x+1/2, -y+1/2, z'
'-x, y+1/2, -z+1/2'
'x+1/2, -y, -z+1/2'
'-x, -y, -z'
'x-1/2, y-1/2, -z'
'x, -y-1/2, z-1/2'
'-x-1/2, y, z-1/2'

loop_
_atom_site_label
_atom_site_fract_x
_atom_site_fract_y
_atom_site_fract_z
_atom_site_U_iso_or_equiv
_atom_site_adp_type
_atom_site_calc_flag
_atom_site_refinement_flags
_atom_site_occupancy
_atom_site_type_symbol
Al 0.46275(4) 0.35880(3) 0.137683(15) 0.01908(11) Uani d . 1 Al
O1 0.41212(9) 0.33448(6) 0.19448(3) 0.0209(2) Uani d . 1 O
O2 0.41275(9) 0.32237(6) 0.08252(3) 0.0198(2) Uani d . 1 O
S1 0.58427(3) 0.22471(2) 0.147239(12) 0.02002(9) Uani d . 1 S
S2 0.25115(3) 0.43452(2) 0.130934(11) 0.01834(9) Uani d . 1 S
C1 0.48008(13) 0.29053(8) 0.22487(5) 0.0198(3) Uani d . 1 C
C2 0.56238(13) 0.23039(8) 0.20833(5) 0.0198(3) Uani d . 1 C
C3 0.62939(14) 0.17999(8) 0.23850(5) 0.0231(3) Uani d . 1 C
H3 0.6851 0.1401 0.2264 0.028 Uiso calc R 1 H
C4 0.61436(14) 0.18830(9) 0.28589(5) 0.0258(3) Uani d . 1 C
C5 0.53686(15) 0.25080(10) 0.30215(5) 0.0270(3) Uani d . 1 C
H5 0.5289 0.2575 0.3349 0.032 Uiso calc R 1 H
C6 0.47059(14) 0.30390(9) 0.27346(5) 0.0236(3) Uani d . 1 C
C7 0.68056(17) 0.13231(11) 0.31949(6) 0.0344(4) Uani d . 1 C
H7A 0.6191 0.0981 0.3355 0.052 Uiso calc R 1 H
H7B 0.7264 0.1650 0.3424 0.052 Uiso calc R 1 H
H7C 0.7392 0.0975 0.3024 0.052 Uiso calc R 1 H
C8 0.39515(17) 0.37582(10) 0.29311(5) 0.0309(4) Uani d . 1 C
C9 0.3996(2) 0.37875(14) 0.34647(6) 0.0518(6) Uani d . 1 C
H9A 0.4868 0.3818 0.3568 0.078 Uiso calc R 1 H
H9B 0.3608 0.3294 0.3592 0.078 Uiso calc R 1 H
H9C 0.3541 0.4269 0.3575 0.078 Uiso calc R 1 H
C10 0.4525(2) 0.45572(11) 0.27520(7) 0.0441(5) Uani d . 1 C
H10A 0.5396 0.4595 0.2854 0.066 Uiso calc R 1 H
H10B 0.4052 0.5021 0.2876 0.066 Uiso calc R 1 H
H10C 0.4491 0.4566 0.2411 0.066 Uiso calc R 1 H
C11 0.25754(19) 0.37165(13) 0.27857(7) 0.0434(5) Uani d . 1 C
H11A 0.2119 0.4173 0.2926 0.065 Uiso calc R 1 H
H11B 0.2214 0.3199 0.2892 0.065 Uiso calc R 1 H
H11C 0.2514 0.3751 0.2446 0.065 Uiso calc R 1 H
C12 0.48148(13) 0.14021(8) 0.13055(5) 0.0201(3) Uani d . 1 C
H12A 0.4874 0.1318 0.0965 0.024 Uiso calc R 1 H
H12B 0.5108 0.0896 0.1459 0.024 Uiso calc R 1 H
C13 0.35306(13) 0.37214(8) 0.05243(5) 0.0183(3) Uani d . 1 C
C14 0.26576(13) 0.42851(8) 0.06970(5) 0.0183(3) Uani d . 1 C
C15 0.19836(13) 0.48007(8) 0.04044(5) 0.0199(3) Uani d . 1 C
H15 0.1404 0.5180 0.0531 0.024 Uiso calc R 1 H
C16 0.21635(13) 0.47573(9) -0.00732(5) 0.0214(3) Uani d . 1 C
C17 0.30564(14) 0.42115(9) -0.02419(5) 0.0215(3) Uani d . 1 C
H17 0.3190 0.4192 -0.0569 0.026 Uiso calc R 1 H
C18 0.37644(13) 0.36939(8) 0.00387(5) 0.0194(3) Uani d . 1 C
C19 0.14317(15) 0.52926(10) -0.04019(5) 0.0272(3) Uani d . 1 C
H19A 0.0759 0.5566 -0.0231 0.041 Uiso calc R 1 H
H19B 0.1073 0.4957 -0.0650 0.041 Uiso calc R 1 H
H19C 0.1988 0.5703 -0.0538 0.041 Uiso calc R 1 H
C20 0.47719(14) 0.31349(9) -0.01654(5) 0.0232(3) Uani d . 1 C
C21 0.44543(17) 0.22378(9) -0.00741(6) 0.0326(4) Uani d . 1 C
H21A 0.4377 0.2147 0.0262 0.049 Uiso calc R 1 H
H21B 0.5120 0.1890 -0.0199 0.049 Uiso calc R 1 H
H21C 0.3663 0.2102 -0.0227 0.049 Uiso calc R 1 H
C22 0.60414(15) 0.33460(11) 0.00530(6) 0.0333(4) Uani d . 1 C
H22A 0.6207 0.3930 0.0014 0.050 Uiso calc R 1 H
H22B 0.6700 0.3030 -0.0101 0.050 Uiso calc R 1 H
H22C 0.6027 0.3212 0.0385 0.050 Uiso calc R 1 H
C23 0.4907(2) 0.32461(12) -0.06914(6) 0.0399(4) Uani d . 1 C
H23A 0.4110 0.3122 -0.0844 0.060 Uiso calc R 1 H
H23B 0.5554 0.2876 -0.0809 0.060 Uiso calc R 1 H
H23C 0.5145 0.3812 -0.0759 0.060 Uiso calc R 1 H
C24 0.15310(13) 0.34547(8) 0.14337(5) 0.0190(3) Uani d . 1 C
H24A 0.1851 0.2979 0.1258 0.023 Uiso calc R 1 H
H24B 0.1586 0.3324 0.1770 0.023 Uiso calc R 1 H
C25 0.59118(16) 0.44265(10) 0.13575(6) 0.0311(3) Uani d . 1 C
H25A 0.6727 0.4180 0.1422 0.047 Uiso calc R 1 H
H25B 0.5730 0.4844 0.1592 0.047 Uiso calc R 1 H
H25C 0.5925 0.4678 0.1048 0.047 Uiso calc R 1 H

loop_
_atom_site_aniso_label
_atom_site_aniso_U_11
_atom_site_aniso_U_22
_atom_site_aniso_U_33
_atom_site_aniso_U_12
_atom_site_aniso_U_13
_atom_site_aniso_U_23
Al 0.0213(2) 0.0165(2) 0.0194(2) -0.00149(15) -0.00257(15) 0.00155(15)
O1 0.0244(5) 0.0205(5) 0.0176(5) 0.0045(4) -0.0035(4) 0.0015(4)
O2 0.0254(5) 0.0162(4) 0.0176(4) 0.0020(4) -0.0020(4) 0.0024(4)
S1 0.01894(17) 0.01926(17) 0.02185(17) 0.00003(12) 0.00031(12) 0.00026(12)
S2 0.02299(18) 0.01495(17) 0.01708(17) -0.00109(12) -0.00083(12) 0.00025(11)
C1 0.0236(7) 0.0158(6) 0.0200(7) -0.0002(5) -0.0049(5) 0.0012(5)
C2 0.0218(6) 0.0176(6) 0.0199(6) -0.0017(5) -0.0027(5) 0.0001(5)
C3 0.0236(7) 0.0165(6) 0.0292(7) 0.0009(5) -0.0027(6) 0.0025(5)
C4 0.0279(7) 0.0217(7) 0.0279(7) 0.0013(6) -0.0063(6) 0.0059(6)
C5 0.0357(8) 0.0254(7) 0.0199(7) 0.0027(6) -0.0050(6) 0.0025(6)
C6 0.0312(8) 0.0192(6) 0.0202(7) 0.0036(6) -0.0051(5) -0.0009(5)
C7 0.0388(9) 0.0326(9) 0.0317(8) 0.0089(7) -0.0044(7) 0.0118(7)
C8 0.0462(10) 0.0265(8) 0.0201(7) 0.0131(7) -0.0086(6) -0.0055(6)
C9 0.0819(16) 0.0511(12) 0.0225(8) 0.0329(11) -0.0067(9) -0.0100(8)
C10 0.0654(13) 0.0224(8) 0.0445(11) 0.0101(8) -0.0139(9) -0.0088(7)
C11 0.0409(10) 0.0472(11) 0.0423(10) 0.0175(9) -0.0010(8) -0.0168(8)
C12 0.0224(7) 0.0164(6) 0.0216(7) 0.0008(5) 0.0004(5) -0.0028(5)
C13 0.0214(6) 0.0145(6) 0.0189(6) -0.0029(5) -0.0019(5) 0.0030(5)
C14 0.0219(6) 0.0166(6) 0.0164(6) -0.0031(5) -0.0005(5) 0.0015(5)
C15 0.0209(6) 0.0167(6) 0.0221(7) -0.0004(5) 0.0000(5) 0.0022(5)
C16 0.0229(7) 0.0196(6) 0.0216(7) -0.0011(5) -0.0026(5) 0.0048(5)
C17 0.0259(7) 0.0207(6) 0.0181(6) -0.0021(5) 0.0006(5) 0.0024(5)
C18 0.0228(7) 0.0156(6) 0.0197(6) -0.0024(5) 0.0007(5) 0.0013(5)
C19 0.0280(7) 0.0302(8) 0.0233(7) 0.0040(6) -0.0022(6) 0.0077(6)
C20 0.0283(7) 0.0196(7) 0.0216(7) 0.0024(6) 0.0037(5) 0.0006(5)
C21 0.0399(9) 0.0183(7) 0.0396(9) -0.0003(6) 0.0069(7) -0.0027(6)
C22 0.0245(8) 0.0331(8) 0.0423(9) 0.0009(6) 0.0049(7) -0.0047(7)
C23 0.0534(11) 0.0412(10) 0.0252(8) 0.0171(8) 0.0118(8) 0.0027(7)
C24 0.0208(6) 0.0159(6) 0.0202(6) -0.0008(5) -0.0006(5) 0.0036(5)
C25 0.0282(8) 0.0248(8) 0.0404(9) -0.0080(6) 0.0012(7) -0.0015(6)

loop_
_atom_type_symbol
_atom_type_description
_atom_type_scat_dispersion_real
_atom_type_scat_dispersion_imag
_atom_type_scat_source
C C 0.0030 0.0020 'International Tables Vol C Tables 4.2.6.8 and 6.1.1.4'
H H 0.0000 0.0000 'International Tables Vol C Tables 4.2.6.8 and 6.1.1.4'
Al Al 0.0640 0.0510 'International Tables Vol C Tables 4.2.6.8 and 6.1.1.4'
O O 0.0110 0.0060 'International Tables Vol C Tables 4.2.6.8 and 6.1.1.4'
S S 0.1250 0.1230 'International Tables Vol C Tables 4.2.6.8 and 6.1.1.4'

loop_
_geom_angle_atom_site_label_1
_geom_angle_atom_site_label_2
_geom_angle_atom_site_label_3
_geom_angle_site_symmetry_1
_geom_angle
_geom_angle_publ_flag
O1 Al O2 . 131.03(5) yes
O1 Al C25 . 113.77(7) yes
O2 Al C25 . 115.16(7) yes
O1 Al S1 . 82.16(4) yes
O2 Al S1 . 87.74(4) yes
C25 Al S1 . 104.42(6) yes
O1 Al S2 . 84.76(4) yes
O2 Al S2 . 80.24(4) yes
C25 Al S2 . 106.15(6) yes
S1 Al S2 . 149.42(2) yes
C1 O1 Al . 123.69(9) ?
C13 O2 Al . 120.75(9) ?
C2 S1 C12 . 102.67(6) ?
C2 S1 Al . 89.66(5) ?
C12 S1 Al . 108.30(5) ?
C14 S2 C24 . 101.56(6) ?
C14 S2 Al . 88.31(5) ?
C24 S2 Al . 96.04(5) ?
O1 C1 C2 . 119.67(12) ?
O1 C1 C6 . 121.19(12) ?
C2 C1 C6 . 119.13(12) ?
C3 C2 C1 . 121.83(13) ?
C3 C2 S1 . 121.05(11) ?
C1 C2 S1 . 117.04(10) ?
C4 C3 C2 . 119.68(14) ?
C4 C3 H3 . 120.2 ?
C2 C3 H3 . 120.2 ?
C3 C4 C5 . 118.15(13) ?
C3 C4 C7 . 121.16(14) ?
C5 C4 C7 . 120.69(14) ?
C6 C5 C4 . 124.21(14) ?
C6 C5 H5 . 117.9 ?
C4 C5 H5 . 117.9 ?
C5 C6 C1 . 116.74(13) ?
C5 C6 C8 . 121.99(13) ?
C1 C6 C8 . 121.22(13) ?
C4 C7 H7A . 109.5 ?
C4 C7 H7B . 109.5 ?
H7A C7 H7B . 109.5 ?
C4 C7 H7C . 109.5 ?
H7A C7 H7C . 109.5 ?
H7B C7 H7C . 109.5 ?
C11 C8 C10 . 109.33(15) ?
C11 C8 C9 . 107.68(16) ?
C10 C8 C9 . 107.20(16) ?
C11 C8 C6 . 111.79(13) ?
C10 C8 C6 . 108.72(15) ?
C9 C8 C6 . 112.00(13) ?
C8 C9 H9A . 109.5 ?
C8 C9 H9B . 109.5 ?
H9A C9 H9B . 109.5 ?
C8 C9 H9C . 109.5 ?
H9A C9 H9C . 109.5 ?
H9B C9 H9C . 109.5 ?
C8 C10 H10A . 109.5 ?
C8 C10 H10B . 109.5 ?
H10A C10 H10B . 109.5 ?
C8 C10 H10C . 109.5 ?
H10A C10 H10C . 109.5 ?
H10B C10 H10C . 109.5 ?
C8 C11 H11A . 109.5 ?
C8 C11 H11B . 109.5 ?
H11A C11 H11B . 109.5 ?
C8 C11 H11C . 109.5 ?
H11A C11 H11C . 109.5 ?
H11B C11 H11C . 109.5 ?
C24 C12 S1 2 113.14(9) ?
C24 C12 H12A 2 109.0 ?
S1 C12 H12A . 109.0 ?
C24 C12 H12B 2 109.0 ?
S1 C12 H12B . 109.0 ?
H12A C12 H12B . 107.8 ?
O2 C13 C14 . 119.10(12) ?
O2 C13 C18 . 121.83(12) ?
C14 C13 C18 . 119.06(12) ?
C15 C14 C13 . 122.03(12) ?
C15 C14 S2 . 121.36(11) ?
C13 C14 S2 . 116.53(10) ?
C16 C15 C14 . 119.58(13) ?
C16 C15 H15 . 120.2 ?
C14 C15 H15 . 120.2 ?
C15 C16 C17 . 118.11(13) ?
C15 C16 C19 . 121.15(13) ?
C17 C16 C19 . 120.74(13) ?
C18 C17 C16 . 124.16(13) ?
C18 C17 H17 . 117.9 ?
C16 C17 H17 . 117.9 ?
C17 C18 C13 . 116.96(13) ?
C17 C18 C20 . 121.70(12) ?
C13 C18 C20 . 121.32(12) ?
C16 C19 H19A . 109.5 ?
C16 C19 H19B . 109.5 ?
H19A C19 H19B . 109.5 ?
C16 C19 H19C . 109.5 ?
H19A C19 H19C . 109.5 ?
H19B C19 H19C . 109.5 ?
C23 C20 C21 . 107.74(13) ?
C23 C20 C18 . 111.95(12) ?
C21 C20 C18 . 110.61(12) ?
C23 C20 C22 . 107.03(14) ?
C21 C20 C22 . 110.04(13) ?
C18 C20 C22 . 109.40(12) ?
C20 C21 H21A . 109.5 ?
C20 C21 H21B . 109.5 ?
H21A C21 H21B . 109.5 ?
C20 C21 H21C . 109.5 ?
H21A C21 H21C . 109.5 ?
H21B C21 H21C . 109.5 ?
C20 C22 H22A . 109.5 ?
C20 C22 H22B . 109.5 ?
H22A C22 H22B . 109.5 ?
C20 C22 H22C . 109.5 ?
H22A C22 H22C . 109.5 ?
H22B C22 H22C . 109.5 ?
C20 C23 H23A . 109.5 ?
C20 C23 H23B . 109.5 ?
H23A C23 H23B . 109.5 ?
C20 C23 H23C . 109.5 ?
H23A C23 H23C . 109.5 ?
H23B C23 H23C . 109.5 ?
C12 C24 S2 2 112.12(9) ?
C12 C24 H24A 2 109.2 ?
S2 C24 H24A . 109.2 ?
C12 C24 H24B 2 109.2 ?
S2 C24 H24B . 109.2 ?
H24A C24 H24B . 107.9 ?
Al C25 H25A . 109.5 ?
Al C25 H25B . 109.5 ?
H25A C25 H25B . 109.5 ?
Al C25 H25C . 109.5 ?
H25A C25 H25C . 109.5 ?
H25B C25 H25C . 109.5 ?

loop_
_geom_bond_atom_site_label_1
_geom_bond_atom_site_label_2
_geom_bond_site_symmetry_2
_geom_bond_distance
_geom_bond_publ_flag
Al O1 . 1.7645(11) yes
Al O2 . 1.7755(11) yes
Al C25 . 1.9441(16) yes
Al S1 . 2.5673(6) yes
Al S2 . 2.5897(6) yes
O1 C1 . 1.3452(16) ?
O2 C13 . 1.3490(16) ?
S1 C2 . 1.7727(15) ?
S1 C12 . 1.8320(14) ?
S2 C14 . 1.7685(14) ?
S2 C24 . 1.8321(14) ?
C1 C2 . 1.4044(19) ?
C1 C6 . 1.416(2) ?
C2 C3 . 1.3954(19) ?
C3 C4 . 1.377(2) ?
C3 H3 . 0.9500 ?
C4 C5 . 1.398(2) ?
C4 C7 . 1.508(2) ?
C5 C6 . 1.392(2) ?
C5 H5 . 0.9500 ?
C6 C8 . 1.536(2) ?
C7 H7A . 0.9800 ?
C7 H7B . 0.9800 ?
C7 H7C . 0.9800 ?
C8 C11 . 1.533(3) ?
C8 C10 . 1.534(3) ?
C8 C9 . 1.534(2) ?
C9 H9A . 0.9800 ?
C9 H9B . 0.9800 ?
C9 H9C . 0.9800 ?
C10 H10A . 0.9800 ?
C10 H10B . 0.9800 ?
C10 H10C . 0.9800 ?
C11 H11A . 0.9800 ?
C11 H11B . 0.9800 ?
C11 H11C . 0.9800 ?
C12 C24 2 1.505(2) ?
C12 H12A . 0.9900 ?
C12 H12B . 0.9900 ?
C13 C14 . 1.4042(19) ?
C13 C18 . 1.4180(19) ?
C14 C15 . 1.3928(19) ?
C15 C16 . 1.3872(19) ?
C15 H15 . 0.9500 ?
C16 C17 . 1.395(2) ?
C16 C19 . 1.5078(19) ?
C17 C18 . 1.3937(19) ?
C17 H17 . 0.9500 ?
C18 C20 . 1.531(2) ?
C19 H19A . 0.9800 ?
C19 H19B . 0.9800 ?
C19 H19C . 0.9800 ?
C20 C23 . 1.529(2) ?
C20 C21 . 1.531(2) ?
C20 C22 . 1.536(2) ?
C21 H21A . 0.9800 ?
C21 H21B . 0.9800 ?
C21 H21C . 0.9800 ?
C22 H22A . 0.9800 ?
C22 H22B . 0.9800 ?
C22 H22C . 0.9800 ?
C23 H23A . 0.9800 ?
C23 H23B . 0.9800 ?
C23 H23C . 0.9800 ?
C24 C12 2 1.505(2) ?
C24 H24A . 0.9900 ?
C24 H24B . 0.9900 ?
C25 H25A . 0.9800 ?
C25 H25B . 0.9800 ?
C25 H25C . 0.9800 ?

loop_
_geom_torsion_atom_site_label_1
_geom_torsion_atom_site_label_2
_geom_torsion_atom_site_label_3
_geom_torsion_atom_site_label_4
_geom_torsion_site_symmetry_4
_geom_torsion
O2 Al O1 C1 . 108.40(11)
C25 Al O1 C1 . -74.03(12)
S1 Al O1 C1 . 28.33(10)
S2 Al O1 C1 . -179.38(10)
O1 Al O2 C13 . 112.45(10)
C25 Al O2 C13 . -65.09(12)
S1 Al O2 C13 . -169.97(10)
S2 Al O2 C13 . 38.27(9)
O1 Al S1 C2 . -17.52(6)
O2 Al S1 C2 . -149.48(6)
C25 Al S1 C2 . 95.10(7)
S2 Al S1 C2 . -83.06(6)
O1 Al S1 C12 . 85.72(6)
O2 Al S1 C12 . -46.24(6)
C25 Al S1 C12 . -161.66(7)
S2 Al S1 C12 . 20.18(7)
O1 Al S2 C14 . -159.34(6)
O2 Al S2 C14 . -26.13(5)
C25 Al S2 C14 . 87.41(7)
S1 Al S2 C14 . -94.44(6)
O1 Al S2 C24 . -57.89(6)
O2 Al S2 C24 . 75.32(6)
C25 Al S2 C24 . -171.15(7)
S1 Al S2 C24 . 7.00(6)
Al O1 C1 C2 . -30.70(17)
Al O1 C1 C6 . 149.11(11)
O1 C1 C2 C3 . -176.18(13)
C6 C1 C2 C3 . 4.0(2)
O1 C1 C2 S1 . 7.16(18)
C6 C1 C2 S1 . -172.65(11)
C12 S1 C2 C3 . 83.90(13)
Al S1 C2 C3 . -167.41(11)
C12 S1 C2 C1 . -99.41(12)
Al S1 C2 C1 . 9.29(11)
C1 C2 C3 C4 . 0.6(2)
S1 C2 C3 C4 . 177.17(11)
C2 C3 C4 C5 . -3.6(2)
C2 C3 C4 C7 . 177.09(14)
C3 C4 C5 C6 . 2.0(2)
C7 C4 C5 C6 . -178.64(16)
C4 C5 C6 C1 . 2.5(2)
C4 C5 C6 C8 . -174.97(16)
O1 C1 C6 C5 . 174.81(13)
C2 C1 C6 C5 . -5.4(2)
O1 C1 C6 C8 . -7.7(2)
C2 C1 C6 C8 . 172.12(14)
C5 C6 C8 C11 . -122.78(17)
C1 C6 C8 C11 . 59.8(2)
C5 C6 C8 C10 . 116.43(17)
C1 C6 C8 C10 . -60.94(19)
C5 C6 C8 C9 . -1.8(2)
C1 C6 C8 C9 . -179.21(17)
C2 S1 C12 C24 2 58.93(11)
Al S1 C12 C24 2 -34.97(11)
Al O2 C13 C14 . -38.93(16)
Al O2 C13 C18 . 140.77(11)
O2 C13 C14 C15 . -178.17(12)
C18 C13 C14 C15 . 2.1(2)
O2 C13 C14 S2 . 4.92(17)
C18 C13 C14 S2 . -174.78(10)
C24 S2 C14 C15 . 103.78(12)
Al S2 C14 C15 . -160.40(11)
C24 S2 C14 C13 . -79.29(11)
Al S2 C14 C13 . 16.53(10)
C13 C14 C15 C16 . 0.6(2)
S2 C14 C15 C16 . 177.32(11)
C14 C15 C16 C17 . -2.2(2)
C14 C15 C16 C19 . 178.69(13)
C15 C16 C17 C18 . 1.3(2)
C19 C16 C17 C18 . -179.61(14)
C16 C17 C18 C13 . 1.3(2)
C16 C17 C18 C20 . -177.25(13)
O2 C13 C18 C17 . 177.34(12)
C14 C13 C18 C17 . -2.96(19)
O2 C13 C18 C20 . -4.1(2)
C14 C13 C18 C20 . 175.61(12)
C17 C18 C20 C23 . 1.9(2)
C13 C18 C20 C23 . -176.60(14)
C17 C18 C20 C21 . -118.27(15)
C13 C18 C20 C21 . 63.23(18)
C17 C18 C20 C22 . 120.37(15)
C13 C18 C20 C22 . -58.14(17)
C14 S2 C24 C12 2 -75.62(11)
Al S2 C24 C12 2 -165.12(9)
